data_4330819
loop_
_publ_author_name
'Weiting Yang'
'Hong-Yue Wu'
'Run-Xue Wang'
'Qing-Jiang Pan'
'Zhong-Ming Sun'
'Hongjie Zhang'

_publ_contact_author_address
;
 State Key Laboratory of Rare Earth Resource Utilization,
 Changchun Institute of Applied Chemistry, Chinese Academy of Sciences,
 5625 Renmin Street, Changchun, Jilin 130022, P.R. China.
;
_publ_contact_author_email szm@ciac.jl.cn
_publ_contact_author_name
;
Prof Z. M. Sun
;
_publ_section_title
;
 From 1D Chain to 3D Framework Uranyl Diphosphonates: Syntheses, Crystal
 Structures, and Selective Ion Exchange
;
_journal_name_full 'Inorganic Chemistry'
_journal_page_first 11458
_journal_page_last 11465
_journal_paper_doi 10.1021/ic301183h
_journal_volume 51
_journal_year 2012
_chemical_formula_sum 'C17 H18 N2 O11 P2 U'
_chemical_formula_weight 726.30
_chemical_name_systematic
; 
 ? 
;
_space_group_IT_number 14
_symmetry_cell_setting monoclinic
_symmetry_space_group_name_Hall '-P 2ybc'
_symmetry_space_group_name_H-M 'P 1 21/c 1'
_atom_sites_solution_hydrogens geom
_atom_sites_solution_primary direct
_atom_sites_solution_secondary difmap
_audit_creation_method SHELXL-97
_cell_angle_alpha 90.00
_cell_angle_beta 96.6810(10)
_cell_angle_gamma 90.00
_cell_formula_units_Z 4
_cell_length_a 7.1749(4)
_cell_length_b 11.4055(6)
_cell_length_c 27.2222(15)
_cell_measurement_temperature 273(2)
_cell_volume 2212.6(2)
_computing_structure_refinement 'SHELXL-97 (Sheldrick, 1997)'
_computing_structure_solution 'SHELXS-97 (Sheldrick, 1990)'
_diffrn_ambient_temperature 273(2)
_diffrn_measured_fraction_theta_full 0.995
_diffrn_measured_fraction_theta_max 0.995
_diffrn_radiation_monochromator graphite
_diffrn_radiation_source 'fine-focus sealed tube'
_diffrn_radiation_type MoK\a
_diffrn_radiation_wavelength 0.71073
_diffrn_reflns_av_R_equivalents 0.0329
_diffrn_reflns_av_sigmaI/netI 0.0399
_diffrn_reflns_limit_h_max 4
_diffrn_reflns_limit_h_min -8
_diffrn_reflns_limit_k_max 14
_diffrn_reflns_limit_k_min -13
_diffrn_reflns_limit_l_max 33
_diffrn_reflns_limit_l_min -31
_diffrn_reflns_number 11954
_diffrn_reflns_theta_full 26.07
_diffrn_reflns_theta_max 26.07
_diffrn_reflns_theta_min 1.51
_exptl_absorpt_coefficient_mu 7.543
_exptl_absorpt_correction_T_max 0.46
_exptl_absorpt_correction_T_min 0.24
_exptl_absorpt_correction_type multi-scan
_exptl_absorpt_process_details sadabs
_exptl_crystal_density_diffrn 2.180
_exptl_crystal_F_000 1376
_exptl_crystal_size_max 0.25
_exptl_crystal_size_mid 0.18
_exptl_crystal_size_min 0.1
_refine_diff_density_max 0.882
_refine_diff_density_min -1.360
_refine_diff_density_rms 0.319
_refine_ls_extinction_method none
_refine_ls_goodness_of_fit_ref 1.300
_refine_ls_hydrogen_treatment constr
_refine_ls_matrix_type full
_refine_ls_number_parameters 301
_refine_ls_number_reflns 4358
_refine_ls_number_restraints 0
_refine_ls_restrained_S_all 1.300
_refine_ls_R_factor_all 0.0514
_refine_ls_R_factor_gt 0.0401
_refine_ls_shift/su_max 0.007
_refine_ls_shift/su_mean 0.000
_refine_ls_structure_factor_coef Fsqd
_refine_ls_weighting_details 'calc w=1/[\s^2^(Fo^2^)+(0.0430P)^2^+12.3006P] where P=(Fo^2^+2Fc^2^)/3'
_refine_ls_weighting_scheme calc
_refine_ls_wR_factor_gt 0.1018
_refine_ls_wR_factor_ref 0.1157
_reflns_number_gt 3668
_reflns_number_total 4358
_reflns_threshold_expression >2sigma(I)
_cod_data_source_file ic301183h_si_002_02.cif
_cod_data_source_block UP-1
_cod_database_code 4330819

loop_
_symmetry_equiv_pos_as_xyz
'x, y, z'
'-x, y+1/2, -z+1/2'
'-x, -y, -z'
'x, -y-1/2, z-1/2'

loop_
_atom_site_label
_atom_site_type_symbol
_atom_site_fract_x
_atom_site_fract_y
_atom_site_fract_z
_atom_site_U_iso_or_equiv
_atom_site_adp_type
_atom_site_occupancy
_atom_site_symmetry_multiplicity
_atom_site_calc_flag
_atom_site_refinement_flags
U1 U 1.11423(4) 0.50455(2) 0.255447(11) 0.01273(12) Uani 1 1 d .
P1 P 0.7545(3) 0.70884(18) 0.19958(8) 0.0124(4) Uani 1 1 d .
P2 P 0.8573(3) 0.27846(18) 0.31466(8) 0.0124(4) Uani 1 1 d .
O1 O 1.2038(7) 0.6853(5) 0.2238(2) 0.0127(12) Uani 1 1 d .
O2 O 1.1790(8) 0.5669(5) 0.3142(2) 0.0175(13) Uani 1 1 d .
O3 O 1.0492(8) 0.4403(5) 0.1961(2) 0.0183(13) Uani 1 1 d .
O4 O 0.8402(8) 0.6192(5) 0.2377(2) 0.0142(12) Uani 1 1 d .
O5 O 1.4409(9) 0.5052(5) 0.2367(2) 0.0226(14) Uani 1 1 d .
O6 O 1.2629(8) 0.3298(5) 0.2770(2) 0.0168(13) Uani 1 1 d .
O7 O 0.8874(8) 0.3982(5) 0.2927(2) 0.0167(13) Uani 1 1 d .
O8 O 0.7111(8) 0.2872(5) 0.3521(2) 0.0147(12) Uani 1 1 d .
H8A H 0.6169 0.2501 0.3417 0.022 Uiso 1 1 calc R
O9 O 0.5690(8) 0.6642(5) 0.1741(2) 0.0153(12) Uani 1 1 d .
O10 O 0.9420(10) 0.6227(6) 0.1246(2) 0.0297(16) Uani 1 1 d .
H10A H 0.9647 0.6389 0.0966 0.045 Uiso 1 1 calc R
N1 N 0.3258(11) 0.2383(7) 0.1052(3) 0.0197(16) Uani 1 1 d .
N2 N 0.3059(11) 0.1191(7) 0.1651(3) 0.0282(19) Uani 1 1 d .
H2 H 0.2862 0.0911 0.1934 0.034 Uiso 1 1 calc R
C1 C 0.9175(11) 0.7307(7) 0.1520(3) 0.0152(17) Uani 1 1 d .
C2 C 0.8377(13) 0.8218(9) 0.1154(4) 0.029(2) Uani 1 1 d .
H2A H 0.9238 0.8354 0.0916 0.044 Uiso 1 1 calc R
H2B H 0.8181 0.8935 0.1326 0.044 Uiso 1 1 calc R
H2C H 0.7202 0.7945 0.0989 0.044 Uiso 1 1 calc R
C3 C 0.3773(13) 0.4472(8) 0.0975(3) 0.023(2) Uani 1 1 d .
H3 H 0.4341 0.4490 0.1300 0.028 Uiso 1 1 calc R
C4 C 0.3127(12) 0.3436(7) 0.0760(3) 0.0176(18) Uani 1 1 d .
C5 C 0.2391(13) 0.3393(9) 0.0266(3) 0.026(2) Uani 1 1 d .
H5 H 0.2030 0.2680 0.0120 0.031 Uiso 1 1 calc R
C6 C 0.2197(13) 0.4415(9) -0.0007(3) 0.024(2) Uani 1 1 d .
H6 H 0.1681 0.4388 -0.0336 0.028 Uiso 1 1 calc R
C7 C 0.2764(12) 0.5483(9) 0.0205(3) 0.023(2) Uani 1 1 d .
C8 C 0.3554(14) 0.5501(8) 0.0691(3) 0.025(2) Uani 1 1 d .
H8 H 0.3951 0.6212 0.0835 0.030 Uiso 1 1 calc R
C9 C 0.3836(14) 0.1280(8) 0.0906(3) 0.026(2) Uani 1 1 d .
H9 H 0.4243 0.1083 0.0605 0.031 Uiso 1 1 calc R
C10 C 0.3688(15) 0.0577(10) 0.1283(4) 0.034(2) Uani 1 1 d .
H10 H 0.3972 -0.0219 0.1292 0.041 Uiso 1 1 calc R
C11 C 0.2788(14) 0.2314(9) 0.1508(4) 0.029(2) Uani 1 1 d .
H11 H 0.2356 0.2922 0.1693 0.035 Uiso 1 1 calc R
C12 C 0.2243(14) 0.7671(9) 0.0166(4) 0.030(2) Uani 1 1 d .
H12 H 0.2448 0.7700 0.0510 0.037 Uiso 1 1 calc R
C13 C 0.2403(13) 0.6601(9) -0.0077(3) 0.024(2) Uani 1 1 d .
C14 C 0.2127(14) 0.6600(10) -0.0595(3) 0.029(2) Uani 1 1 d .
H14 H 0.2243 0.5907 -0.0769 0.035 Uiso 1 1 calc R
C15 C 0.1678(15) 0.7639(10) -0.0849(4) 0.034(3) Uani 1 1 d .
H15 H 0.1495 0.7630 -0.1193 0.041 Uiso 1 1 calc R
C16 C 0.1498(15) 0.8673(11) -0.0605(4) 0.040(3) Uani 1 1 d .
H16 H 0.1187 0.9361 -0.0779 0.048 Uiso 1 1 calc R
C17 C 0.1788(15) 0.8676(9) -0.0096(4) 0.036(3) Uani 1 1 d .
H17 H 0.1672 0.9375 0.0074 0.044 Uiso 1 1 calc R
O1W O 0.6419(10) 0.3326(7) 0.1960(3) 0.0399(19) Uani 1 1 d .

loop_
_atom_site_aniso_label
_atom_site_aniso_U_11
_atom_site_aniso_U_22
_atom_site_aniso_U_33
_atom_site_aniso_U_23
_atom_site_aniso_U_13
_atom_site_aniso_U_12
U1 0.01262(18) 0.00896(17) 0.01695(18) -0.00050(13) 0.00320(12) -0.00058(12)
P1 0.0080(10) 0.0127(10) 0.0171(11) 0.0008(8) 0.0034(8) 0.0002(8)
P2 0.0109(10) 0.0122(10) 0.0147(10) -0.0020(8) 0.0040(8) -0.0015(8)
O1 0.012(3) 0.013(3) 0.013(3) 0.007(2) 0.002(2) -0.001(2)
O2 0.024(3) 0.015(3) 0.013(3) -0.001(2) 0.003(2) -0.001(3)
O3 0.022(3) 0.016(3) 0.017(3) -0.005(2) 0.003(2) 0.000(3)
O4 0.016(3) 0.016(3) 0.012(3) 0.002(2) 0.005(2) -0.001(2)
O5 0.016(3) 0.021(3) 0.033(4) 0.004(3) 0.009(3) 0.002(3)
O6 0.014(3) 0.012(3) 0.025(3) 0.003(2) 0.007(3) 0.001(2)
O7 0.015(3) 0.012(3) 0.025(3) 0.001(2) 0.008(2) 0.002(2)
O8 0.013(3) 0.017(3) 0.015(3) -0.004(2) 0.006(2) -0.007(2)
O9 0.008(3) 0.018(3) 0.019(3) -0.001(2) 0.000(2) 0.000(2)
O10 0.035(4) 0.042(4) 0.015(3) -0.013(3) 0.012(3) -0.004(3)
N1 0.028(4) 0.021(4) 0.011(3) 0.002(3) 0.006(3) 0.000(3)
N2 0.031(5) 0.035(5) 0.019(4) 0.014(4) 0.005(3) 0.000(4)
C1 0.008(4) 0.018(4) 0.020(4) 0.006(3) 0.003(3) -0.002(3)
C2 0.015(5) 0.042(6) 0.031(5) 0.029(5) 0.002(4) 0.005(4)
C3 0.028(5) 0.023(5) 0.018(5) -0.001(4) 0.001(4) 0.007(4)
C4 0.017(5) 0.015(4) 0.021(5) 0.005(3) 0.003(4) 0.000(3)
C5 0.027(5) 0.025(5) 0.024(5) -0.002(4) 0.001(4) -0.001(4)
C6 0.021(5) 0.030(5) 0.019(5) 0.006(4) -0.003(4) -0.002(4)
C7 0.012(4) 0.033(5) 0.022(5) 0.007(4) 0.000(4) 0.005(4)
C8 0.035(6) 0.017(5) 0.022(5) -0.001(4) 0.004(4) 0.005(4)
C9 0.037(6) 0.018(5) 0.024(5) -0.003(4) 0.010(4) -0.001(4)
C10 0.037(6) 0.029(6) 0.038(6) -0.001(5) 0.007(5) 0.004(5)
C11 0.034(6) 0.028(5) 0.027(5) 0.000(4) 0.005(4) 0.000(4)
C12 0.029(6) 0.033(6) 0.029(5) 0.002(4) 0.002(4) -0.002(4)
C13 0.015(5) 0.028(5) 0.029(5) 0.005(4) 0.006(4) 0.004(4)
C14 0.028(6) 0.042(6) 0.020(5) 0.006(4) 0.011(4) 0.004(5)
C15 0.032(6) 0.049(7) 0.024(5) 0.012(5) 0.008(4) 0.004(5)
C16 0.033(6) 0.046(7) 0.042(7) 0.027(6) 0.010(5) 0.004(5)
C17 0.042(7) 0.024(6) 0.044(7) 0.008(5) 0.009(5) 0.001(5)
O1W 0.036(4) 0.042(5) 0.039(4) -0.002(4) -0.005(3) 0.008(4)

loop_
_atom_type_symbol
_atom_type_description
_atom_type_scat_dispersion_real
_atom_type_scat_dispersion_imag
_atom_type_scat_source
C C 0.0033 0.0016 'International Tables Vol C Tables 4.2.6.8 and 6.1.1.4'
H H 0.0000 0.0000 'International Tables Vol C Tables 4.2.6.8 and 6.1.1.4'
N N 0.0061 0.0033 'International Tables Vol C Tables 4.2.6.8 and 6.1.1.4'
O O 0.0106 0.0060 'International Tables Vol C Tables 4.2.6.8 and 6.1.1.4'
P P 0.1023 0.0942 'International Tables Vol C Tables 4.2.6.8 and 6.1.1.4'
U U -9.6767 9.6646 'International Tables Vol C Tables 4.2.6.8 and 6.1.1.4'

loop_
_geom_angle_atom_site_label_1
_geom_angle_atom_site_label_2
_geom_angle_atom_site_label_3
_geom_angle
_geom_angle_site_symmetry_1
_geom_angle_site_symmetry_3
O2 U1 O3 179.6(3) . .
O2 U1 O6 93.0(2) . .
O3 U1 O6 86.6(2) . .
O2 U1 O7 86.5(2) . .
O3 U1 O7 93.3(2) . .
O6 U1 O7 76.53(19) . .
O2 U1 O1 85.7(2) . .
O3 U1 O1 94.7(2) . .
O6 U1 O1 135.50(19) . .
O7 U1 O1 147.36(19) . .
O2 U1 O4 95.0(2) . .
O3 U1 O4 85.3(2) . .
O6 U1 O4 151.6(2) . .
O7 U1 O4 76.87(19) . .
O1 U1 O4 72.33(19) . .
O2 U1 O5 91.7(2) . .
O3 U1 O5 88.2(2) . .
O6 U1 O5 68.3(2) . .
O7 U1 O5 144.68(19) . .
O1 U1 O5 67.26(19) . .
O4 U1 O5 138.32(19) . .
O9 P1 O4 110.3(3) . .
O9 P1 O6 112.6(3) . 2_755
O4 P1 O6 111.4(3) . 2_755
O9 P1 C1 108.4(4) . .
O4 P1 C1 109.0(3) . .
O6 P1 C1 104.9(4) 2_755 .
O7 P2 O1 113.6(3) . 2_745
O7 P2 O8 109.9(3) . .
O1 P2 O8 109.6(3) 2_745 .
O7 P2 C1 107.7(4) . 2_745
O1 P2 C1 107.4(3) 2_745 2_745
O8 P2 C1 108.5(4) . 2_745
P2 O1 U1 142.8(3) 2_755 .
P1 O4 U1 140.0(3) . .
P1 O6 U1 145.9(3) 2_745 .
P2 O7 U1 140.6(3) . .
C11 N1 C9 109.2(8) . .
C11 N1 C4 124.1(8) . .
C9 N1 C4 126.8(7) . .
C10 N2 C11 109.3(8) . .
O10 C1 C2 107.7(8) . .
O10 C1 P2 110.5(6) . 2_755
C2 C1 P2 111.5(6) . 2_755
O10 C1 P1 111.4(5) . .
C2 C1 P1 109.3(6) . .
P2 C1 P1 106.4(4) 2_755 .
C4 C3 C8 118.3(8) . .
C3 C4 C5 121.0(8) . .
C3 C4 N1 119.0(8) . .
C5 C4 N1 120.0(8) . .
C6 C5 C4 119.7(9) . .
C5 C6 C7 120.6(9) . .
C8 C7 C6 118.8(9) . .
C8 C7 C13 120.5(9) . .
C6 C7 C13 120.6(8) . .
C7 C8 C3 121.5(9) . .
C10 C9 N1 106.0(8) . .
C9 C10 N2 109.1(9) . .
N1 C11 N2 106.4(9) . .
C17 C12 C13 120.7(10) . .
C14 C13 C12 117.9(9) . .
C14 C13 C7 120.8(9) . .
C12 C13 C7 121.2(9) . .
C15 C14 C13 119.8(10) . .
C16 C15 C14 121.7(10) . .
C15 C16 C17 118.5(10) . .
C12 C17 C16 121.4(11) . .

loop_
_geom_bond_atom_site_label_1
_geom_bond_atom_site_label_2
_geom_bond_distance
_geom_bond_site_symmetry_2
U1 O2 1.764(6) .
U1 O3 1.786(6) .
U1 O6 2.304(6) .
U1 O7 2.351(6) .
U1 O1 2.352(5) .
U1 O4 2.364(6) .
U1 O5 2.456(6) .
P1 O9 1.516(6) .
P1 O4 1.533(6) .
P1 O6 1.531(6) 2_755
P1 C1 1.861(9) .
P2 O7 1.517(6) .
P2 O1 1.520(5) 2_745
P2 O8 1.548(6) .
P2 C1 1.842(8) 2_745
O1 P2 1.520(5) 2_755
O6 P1 1.531(6) 2_745
O10 C1 1.460(10) .
N1 C11 1.327(12) .
N1 C9 1.396(12) .
N1 C4 1.437(11) .
N2 C10 1.344(13) .
N2 C11 1.346(12) .
C1 C2 1.504(11) .
C1 P2 1.842(8) 2_755
C3 C4 1.375(13) .
C3 C8 1.403(13) .
C4 C5 1.385(12) .
C5 C6 1.381(13) .
C6 C7 1.388(14) .
C7 C8 1.378(12) .
C7 C13 1.497(13) .
C9 C10 1.315(14) .
C12 C17 1.368(14) .
C12 C13 1.400(14) .
C13 C14 1.401(13) .
C14 C15 1.389(14) .
C15 C16 1.367(16) .
C16 C17 1.379(15) .
